data_7236877
loop_
_publ_author_name
'Di Marcantonio, M.'
'Namanga, J. E.'
'Smetana, V.'
'Gerlitzki, N.'
'Vollkommer, F.'
'Mudring, A.-V.'
'Bacher, G.'
'Nannen, E.'

_publ_section_title
;
 Green-yellow emitting hybrid light emitting electrochemical cell
;
_journal_issue 46
_journal_name_full 'Journal of Materials Chemistry C'
_journal_page_first 12062
_journal_paper_doi 10.1039/C7TC02976D
_journal_volume 5
_journal_year 2017
_chemical_formula_sum 'C11 H8 F N'
_chemical_formula_weight 173.18
_chemical_name_systematic 2-(4-Fluorophenyl)pyridine
_space_group_crystal_system monoclinic
_space_group_IT_number 15
_space_group_name_Hall '-C 2yc'
_space_group_name_H-M_alt 'C 1 2/c 1'
_atom_sites_solution_hydrogens geom
_audit_creation_method SHELXL-2014/7
_audit_update_record
;
2016-10-19 deposited with the CCDC.
2017-11-15 downloaded from the CCDC.
;
_cell_angle_alpha 90
_cell_angle_beta 98.967(7)
_cell_angle_gamma 90
_cell_formula_units_Z 8
_cell_length_a 20.810(5)
_cell_length_b 5.7364(13)
_cell_length_c 14.397(3)
_cell_measurement_reflns_used 11653
_cell_measurement_temperature 293(2)
_cell_measurement_theta_max 23.996
_cell_measurement_theta_min 2.865
_cell_volume 1697.6(7)
_computing_structure_refinement 'SHELXL-2014/7 (Sheldrick, 2014)'
_diffrn_ambient_temperature 293(2)
_diffrn_measured_fraction_theta_full 0.999
_diffrn_measured_fraction_theta_max 0.999
_diffrn_measurement_device_type 'STOE IPDS'
_diffrn_radiation_type MoK\a
_diffrn_radiation_wavelength 0.71073
_diffrn_reflns_av_R_equivalents 0.3113
_diffrn_reflns_av_unetI/netI 0.1441
_diffrn_reflns_Laue_measured_fraction_full 0.999
_diffrn_reflns_Laue_measured_fraction_max 0.999
_diffrn_reflns_limit_h_max 23
_diffrn_reflns_limit_h_min -23
_diffrn_reflns_limit_k_max 6
_diffrn_reflns_limit_k_min -6
_diffrn_reflns_limit_l_max 15
_diffrn_reflns_limit_l_min -16
_diffrn_reflns_number 11653
_diffrn_reflns_point_group_measured_fraction_full 0.999
_diffrn_reflns_point_group_measured_fraction_max 0.999
_diffrn_reflns_theta_full 23.996
_diffrn_reflns_theta_max 23.996
_diffrn_reflns_theta_min 2.865
_exptl_absorpt_coefficient_mu 0.095
_exptl_absorpt_correction_type empirical
_exptl_absorpt_process_details 'Blessing, 1995'
_exptl_crystal_density_diffrn 1.355
_exptl_crystal_density_method 'not measured'
_exptl_crystal_description 'irregular frament'
_exptl_crystal_F_000 720
_exptl_crystal_size_max 0.1
_exptl_crystal_size_mid 0.1
_exptl_crystal_size_min 0.1
_exptl_transmission_factor_max 0.99
_exptl_transmission_factor_min 0.99
_refine_diff_density_max 0.267
_refine_diff_density_min -0.245
_refine_diff_density_rms 0.067
_refine_ls_extinction_coef 0.010(2)
_refine_ls_extinction_expression Fc^*^=kFc[1+0.001xFc^2^\l^3^/sin(2\q)]^-1/4^
_refine_ls_extinction_method 'SHELXL-2014/7 (Sheldrick 2014'
_refine_ls_goodness_of_fit_ref 0.986
_refine_ls_hydrogen_treatment constr
_refine_ls_matrix_type full
_refine_ls_number_parameters 119
_refine_ls_number_reflns 1341
_refine_ls_number_restraints 0
_refine_ls_restrained_S_all 0.986
_refine_ls_R_factor_all 0.1734
_refine_ls_R_factor_gt 0.0717
_refine_ls_shift/su_max 0.000
_refine_ls_shift/su_mean 0.000
_refine_ls_structure_factor_coef Fsqd
_refine_ls_weighting_details 'w=1/[\s^2^(Fo^2^)+(0.0636P)^2^] where P=(Fo^2^+2Fc^2^)/3'
_refine_ls_weighting_scheme calc
_refine_ls_wR_factor_gt 0.1351
_refine_ls_wR_factor_ref 0.1660
_reflns_Friedel_coverage 0.000
_reflns_number_gt 655
_reflns_number_total 1341
_reflns_threshold_expression 'I > 2\s(I)'
_cod_data_source_file c7tc02976d2.cif
_cod_data_source_block Jude1_0m
_cod_original_cell_volume 1697.7(7)
_cod_original_sg_symbol_H-M 'C 2/c'
_cod_database_code 7236877
_shelx_shelxl_version_number 2014/7
_shelx_space_group_comment
;
The symmetry employed for this shelxl refinement is uniquely defined
by the following loop, which should always be used as a source of
symmetry information in preference to the above space-group names.
They are only intended as comments.
;

loop_
_space_group_symop_operation_xyz
'x, y, z'
'-x, y, -z+1/2'
'x+1/2, y+1/2, z'
'-x+1/2, y+1/2, -z+1/2'
'-x, -y, -z'
'x, -y, z-1/2'
'-x+1/2, -y+1/2, -z'
'x+1/2, -y+1/2, z-1/2'

loop_
_atom_site_label
_atom_site_type_symbol
_atom_site_fract_x
_atom_site_fract_y
_atom_site_fract_z
_atom_site_U_iso_or_equiv
_atom_site_adp_type
_atom_site_occupancy
_atom_site_site_symmetry_order
_atom_site_calc_flag
_atom_site_refinement_flags_posn
_atom_site_refinement_flags_adp
F1 F 0.06499(9) 0.6628(4) 0.39224(17) 0.0597(9) Uani 1 1 d . .
N1 N 0.36436(14) 0.4822(5) 0.4053(2) 0.0353(9) Uani 1 1 d . .
C1 C 0.13022(17) 0.6657(7) 0.3867(3) 0.0352(11) Uani 1 1 d . .
C2 C 0.16714(16) 0.4805(7) 0.4217(3) 0.0381(11) Uani 1 1 d . .
H9 H 0.1491 0.3556 0.4498 0.046 Uiso 1 1 calc R U
C3 C 0.23265(16) 0.4852(6) 0.4140(2) 0.0317(10) Uani 1 1 d . .
H2 H 0.2587 0.3582 0.4351 0.038 Uiso 1 1 calc R U
C4 C 0.26037(16) 0.6753(6) 0.3753(2) 0.0259(9) Uani 1 1 d . .
C5 C 0.33159(16) 0.6738(6) 0.3711(2) 0.0271(10) Uani 1 1 d . .
C6 C 0.36297(16) 0.8592(6) 0.3345(3) 0.0369(11) Uani 1 1 d . .
H4 H 0.3396 0.9909 0.3117 0.044 Uiso 1 1 calc R U
C7 C 0.42857(18) 0.8458(7) 0.3325(3) 0.0464(12) Uani 1 1 d . .
H5 H 0.4500 0.9676 0.3077 0.056 Uiso 1 1 calc R U
C8 C 0.46232(19) 0.6498(7) 0.3677(3) 0.0474(12) Uani 1 1 d . .
H1 H 0.5068 0.6369 0.3674 0.057 Uiso 1 1 calc R U
C10 C 0.42838(17) 0.4746(7) 0.4030(3) 0.0450(11) Uani 1 1 d . .
H6 H 0.4512 0.3426 0.4267 0.054 Uiso 1 1 calc R U
C11 C 0.22008(17) 0.8578(6) 0.3415(3) 0.0325(10) Uani 1 1 d . .
H8 H 0.2377 0.9860 0.3149 0.039 Uiso 1 1 calc R U
C12 C 0.15445(17) 0.8542(6) 0.3462(3) 0.0387(11) Uani 1 1 d . .
H7 H 0.1275 0.9767 0.3224 0.046 Uiso 1 1 calc R U

loop_
_atom_site_aniso_label
_atom_site_aniso_U_11
_atom_site_aniso_U_22
_atom_site_aniso_U_33
_atom_site_aniso_U_23
_atom_site_aniso_U_13
_atom_site_aniso_U_12
F1 0.0317(15) 0.0690(18) 0.082(2) -0.0054(14) 0.0194(12) 0.0018(12)
N1 0.033(2) 0.030(2) 0.043(2) 0.0024(16) 0.0087(15) 0.0066(15)
C1 0.021(2) 0.046(3) 0.041(3) -0.007(2) 0.0107(19) -0.002(2)
C2 0.036(3) 0.034(3) 0.047(3) 0.004(2) 0.014(2) -0.0053(19)
C3 0.038(2) 0.027(2) 0.032(2) 0.0050(19) 0.0097(19) 0.0056(18)
C4 0.035(2) 0.020(2) 0.022(2) -0.0011(18) 0.0039(18) 0.0024(18)
C5 0.031(2) 0.024(2) 0.027(2) -0.0039(18) 0.0056(18) -0.0034(18)
C6 0.033(2) 0.031(2) 0.047(3) 0.003(2) 0.0091(19) 0.0025(19)
C7 0.036(3) 0.048(3) 0.057(3) -0.001(2) 0.012(2) -0.012(2)
C8 0.031(2) 0.062(3) 0.050(3) 0.000(3) 0.009(2) 0.001(2)
C10 0.036(3) 0.052(3) 0.047(3) -0.001(2) 0.009(2) 0.014(2)
C11 0.038(2) 0.025(2) 0.037(3) 0.0082(19) 0.0149(19) 0.0033(19)
C12 0.040(3) 0.033(2) 0.042(3) -0.004(2) 0.004(2) 0.0093(19)

loop_
_atom_type_symbol
_atom_type_description
_atom_type_scat_dispersion_real
_atom_type_scat_dispersion_imag
_atom_type_scat_source
C C 0.0033 0.0016 'International Tables Vol C Tables 4.2.6.8 and 6.1.1.4'
H H 0.0000 0.0000 'International Tables Vol C Tables 4.2.6.8 and 6.1.1.4'
F F 0.0171 0.0103 'International Tables Vol C Tables 4.2.6.8 and 6.1.1.4'
N N 0.0061 0.0033 'International Tables Vol C Tables 4.2.6.8 and 6.1.1.4'

loop_
_citation_id
_citation_doi
_citation_year
1 10.1039/C7TC02976D 2017

loop_
_geom_angle_atom_site_label_1
_geom_angle_atom_site_label_2
_geom_angle_atom_site_label_3
_geom_angle
C10 N1 C5 117.9(3)
C2 C1 C12 123.6(3)
C2 C1 F1 118.4(3)
C12 C1 F1 118.1(3)
C1 C2 C3 117.4(4)
C1 C2 H9 121.3
C3 C2 H9 121.3
C2 C3 C4 121.5(4)
C2 C3 H2 119.3
C4 C3 H2 119.3
C11 C4 C3 118.0(3)
C11 C4 C5 122.8(3)
C3 C4 C5 119.2(3)
N1 C5 C6 121.4(3)
N1 C5 C4 116.1(3)
C6 C5 C4 122.5(3)
C7 C6 C5 119.4(3)
C7 C6 H4 120.3
C5 C6 H4 120.3
C6 C7 C8 119.3(4)
C6 C7 H5 120.4
C8 C7 H5 120.4
C10 C8 C7 118.1(4)
C10 C8 H1 120.9
C7 C8 H1 120.9
N1 C10 C8 123.9(4)
N1 C10 H6 118.1
C8 C10 H6 118.1
C12 C11 C4 121.5(3)
C12 C11 H8 119.2
C4 C11 H8 119.2
C1 C12 C11 117.9(3)
C1 C12 H7 121.0
C11 C12 H7 121.0

loop_
_geom_bond_atom_site_label_1
_geom_bond_atom_site_label_2
_geom_bond_distance
F1 C1 1.372(4)
N1 C10 1.338(4)
N1 C5 1.345(4)
C1 C2 1.361(4)
C1 C12 1.362(5)
C2 C3 1.385(4)
C2 H9 0.9300
C3 C4 1.390(4)
C3 H2 0.9300
C4 C11 1.382(4)
C4 C5 1.493(5)
C5 C6 1.394(4)
C6 C7 1.372(4)
C6 H4 0.9300
C7 C8 1.379(5)
C7 H5 0.9300
C8 C10 1.371(5)
C8 H1 0.9300
C10 H6 0.9300
C11 C12 1.378(4)
C11 H8 0.9300
C12 H7 0.9300

loop_
_geom_torsion_atom_site_label_1
_geom_torsion_atom_site_label_2
_geom_torsion_atom_site_label_3
_geom_torsion_atom_site_label_4
_geom_torsion
C12 C1 C2 C3 -0.9(6)
F1 C1 C2 C3 178.9(3)
C1 C2 C3 C4 2.5(5)
C2 C3 C4 C11 -2.3(5)
C2 C3 C4 C5 178.3(3)
C10 N1 C5 C6 -0.1(5)
C10 N1 C5 C4 -179.8(3)
C11 C4 C5 N1 -178.8(3)
C3 C4 C5 N1 0.6(5)
C11 C4 C5 C6 1.4(5)
C3 C4 C5 C6 -179.2(3)
N1 C5 C6 C7 0.5(6)
C4 C5 C6 C7 -179.7(3)
C5 C6 C7 C8 -0.7(6)
C6 C7 C8 C10 0.4(6)
C5 N1 C10 C8 -0.2(6)
C7 C8 C10 N1 0.1(6)
C3 C4 C11 C12 0.5(5)
C5 C4 C11 C12 179.9(4)
C2 C1 C12 C11 -0.7(6)
F1 C1 C12 C11 179.4(3)
C4 C11 C12 C1 1.0(6)
